data_4510884
loop_
_publ_author_name
'Croitor, Lilia'
'Coropceanu, Eduard B.'
'Chisca, Diana'
'Baca, Svetlana G.'
'van Leusen, Jan'
'K\"ogerler, Paul'
'Bourosh, Polina'
'Kravtsov, Victor Ch.'
'Grabco, Daria'
'Pyrtsac, Constantin'
'Fonari, Marina S.'

_publ_section_title
;
 Effects of Anion and Bipyridyl Bridging Ligand Identity on the Co(II)
 Coordination Networks
;
_journal_issue 6
_journal_name_full 'Crystal Growth &amp; Design'
_journal_page_first 3015
_journal_paper_doi 10.1021/cg500646r
_journal_volume 14
_journal_year 2014
_chemical_formula_moiety 'C24 H16 Co F6 N4 O4 S2'
_chemical_formula_sum 'C24 H16 Co F6 N4 O4 S2'
_chemical_formula_weight 661.46
_chemical_name_systematic
; 
 ? 
;
_space_group_IT_number 180
_symmetry_cell_setting hexagonal
_symmetry_space_group_name_Hall 'P 62 2 (0 0 4)'
_symmetry_space_group_name_H-M 'P 62 2 2'
_atom_sites_solution_hydrogens geom
_atom_sites_solution_primary direct
_atom_sites_solution_secondary difmap
_audit_creation_method SHELXL-97
_cell_angle_alpha 90.00
_cell_angle_beta 90.00
_cell_angle_gamma 120.00
_cell_formula_units_Z 3
_cell_length_a 10.0494(3)
_cell_length_b 10.0494(3)
_cell_length_c 24.9574(11)
_cell_measurement_reflns_used 1220
_cell_measurement_temperature 293(2)
_cell_measurement_theta_max 28.9329
_cell_measurement_theta_min 3.2585
_cell_volume 2182.78(13)
_computing_cell_refinement
;
CrysAlisPro, Agilent Technologies,
Version 1.171.35.21b (release 03-02-2012 CrysAlis171 .NET)
(compiled Feb  3 2012,10:37:01)
;
_computing_data_collection
;
CrysAlisPro, Agilent Technologies,
Version 1.171.35.21b (release 03-02-2012 CrysAlis171 .NET)
(compiled Feb  3 2012,10:37:01)
;
_computing_data_reduction
;
CrysAlisPro, Agilent Technologies,
Version 1.171.35.21b (release 03-02-2012 CrysAlis171 .NET)
(compiled Feb  3 2012,10:37:01)
;
_computing_structure_refinement 'SHELXL-97 (Sheldrick, 1997)'
_computing_structure_solution 'SHELXS-97 (Sheldrick, 1990)'
_diffrn_ambient_temperature 293(2)
_diffrn_measured_fraction_theta_full 0.994
_diffrn_measured_fraction_theta_max 0.994
_diffrn_measurement_device_type 'Xcalibur, Eos'
_diffrn_measurement_method '\w scans'
_diffrn_radiation_monochromator graphite
_diffrn_radiation_source 'fine-focus sealed tube'
_diffrn_radiation_type MoK\a
_diffrn_radiation_wavelength 0.71073
_diffrn_reflns_av_R_equivalents 0.0326
_diffrn_reflns_av_sigmaI/netI 0.0369
_diffrn_reflns_limit_h_max 4
_diffrn_reflns_limit_h_min -11
_diffrn_reflns_limit_k_max 11
_diffrn_reflns_limit_k_min -8
_diffrn_reflns_limit_l_max 29
_diffrn_reflns_limit_l_min -17
_diffrn_reflns_number 3837
_diffrn_reflns_theta_full 25.03
_diffrn_reflns_theta_max 25.03
_diffrn_reflns_theta_min 3.39
_exptl_absorpt_coefficient_mu 0.808
_exptl_absorpt_correction_T_max 1.00000
_exptl_absorpt_correction_T_min 0.91423
_exptl_absorpt_correction_type multi-scan
_exptl_absorpt_process_details
;
CrysAlisPro, Agilent Technologies,
Version 1.171.35.21b (release 03-02-2012 CrysAlis171 .NET)
(compiled Feb  3 2012,10:37:01)
Empirical absorption correction using spherical harmonics,
 implemented in SCALE3 ABSPACK scaling algorithm.
;
_exptl_crystal_colour orange-red
_exptl_crystal_density_diffrn 1.510
_exptl_crystal_density_method 'not measured'
_exptl_crystal_description prism
_exptl_crystal_F_000 999
_exptl_crystal_size_max 0.40
_exptl_crystal_size_mid 0.25
_exptl_crystal_size_min 0.10
_refine_diff_density_max 0.393
_refine_diff_density_min -0.202
_refine_diff_density_rms 0.055
_refine_ls_abs_structure_details 'Flack H D (1983), Acta Cryst. A39, 876-881'
_refine_ls_abs_structure_Flack -0.09(10)
_refine_ls_extinction_method none
_refine_ls_goodness_of_fit_ref 1.032
_refine_ls_hydrogen_treatment constr
_refine_ls_matrix_type full
_refine_ls_number_parameters 126
_refine_ls_number_reflns 1290
_refine_ls_number_restraints 103
_refine_ls_restrained_S_all 1.066
_refine_ls_R_factor_all 0.0579
_refine_ls_R_factor_gt 0.0453
_refine_ls_shift/su_max 0.000
_refine_ls_shift/su_mean 0.000
_refine_ls_structure_factor_coef Fsqd
_refine_ls_weighting_details 'calc w=1/[\s^2^(Fo^2^)+(0.0930P)^2^+0.1707P] where P=(Fo^2^+2Fc^2^)/3'
_refine_ls_weighting_scheme calc
_refine_ls_wR_factor_gt 0.1303
_refine_ls_wR_factor_ref 0.1427
_reflns_number_gt 1055
_reflns_number_total 1290
_reflns_threshold_expression >2sigma(I)
_cod_data_source_file cg500646r_si_001.cif
_cod_data_source_block comp_3
_cod_depositor_comments 'Adding full bibliography for 4510882--4510886.cif.'
_cod_database_code 4510884

loop_
_symmetry_equiv_pos_as_xyz
'x, y, z'
'-y, x-y, z+2/3'
'-x+y, -x, z+1/3'
'-x, -y, z'
'y, -x+y, z+2/3'
'x-y, x, z+1/3'
'y, x, -z+2/3'
'x-y, -y, -z'
'-x, -x+y, -z+1/3'
'-y, -x, -z+2/3'
'-x+y, y, -z'
'x, x-y, -z+1/3'

loop_
_atom_site_label
_atom_site_type_symbol
_atom_site_fract_x
_atom_site_fract_y
_atom_site_fract_z
_atom_site_U_iso_or_equiv
_atom_site_adp_type
_atom_site_occupancy
_atom_site_symmetry_multiplicity
_atom_site_calc_flag
_atom_site_refinement_flags
Co1 Co 1.0000 1.0000 1.0000 0.0388(3) Uani 1 4 d SU
S1 S 0.5000 1.0000 0.82143(6) 0.0982(10) Uani 1 2 d SU
N1 N 0.8504(4) 1.0084(5) 0.93908(12) 0.0482(9) Uani 1 1 d U
C1 C 0.7933(6) 0.9069(8) 0.89963(19) 0.0773(17) Uani 1 1 d U
H1 H 0.8269 0.8363 0.8961 0.093 Uiso 1 1 calc R
C2 C 0.6872(6) 0.9008(8) 0.86366(18) 0.085(2) Uani 1 1 d U
H2 H 0.6488 0.8264 0.8369 0.102 Uiso 1 1 calc R
C3 C 0.6382(5) 1.0065(7) 0.86777(15) 0.0617(14) Uani 1 1 d U
C4 C 0.6963(6) 1.1105(7) 0.9079(2) 0.0661(14) Uani 1 1 d U
H4 H 0.6647 1.1825 0.9122 0.079 Uiso 1 1 calc R
C5 C 0.8015(6) 1.1091(5) 0.94200(19) 0.0557(12) Uani 1 1 d U
H5 H 0.8415 1.1829 0.9689 0.067 Uiso 1 1 calc R
O1 O 0.897(2) 0.7593(6) 0.9951(11) 0.047(3) Uani 0.50 1 d PU
O2 O 0.8242(18) 0.6227(15) 0.9324(4) 0.133(4) Uani 0.50 1 d PU
C6 C 0.8209(15) 0.6446(13) 0.9798(4) 0.075(3) Uani 0.50 1 d PDU
C7 C 0.765(4) 0.4958(14) 1.0139(4) 0.120(8) Uani 0.50 1 d PDU
F1 F 0.777(2) 0.5077(14) 1.0578(5) 0.239(9) Uani 0.50 1 d PDU
F2 F 0.6382(12) 0.3843(12) 0.9928(8) 0.177(7) Uani 0.50 1 d PDU
F3 F 0.8655(18) 0.4519(18) 0.9891(10) 0.276(12) Uani 0.50 1 d PDU

loop_
_atom_site_aniso_label
_atom_site_aniso_U_11
_atom_site_aniso_U_22
_atom_site_aniso_U_33
_atom_site_aniso_U_23
_atom_site_aniso_U_13
_atom_site_aniso_U_12
Co1 0.0320(4) 0.0491(6) 0.0411(6) 0.000 0.000 0.0246(3)
S1 0.0830(14) 0.224(3) 0.0332(8) 0.000 0.000 0.1105(19)
N1 0.0434(19) 0.068(2) 0.0468(18) -0.0134(19) -0.0090(15) 0.0384(19)
C1 0.086(4) 0.123(5) 0.060(3) -0.045(4) -0.027(3) 0.081(4)
C2 0.091(4) 0.153(6) 0.049(3) -0.047(3) -0.026(3) 0.089(4)
C3 0.055(3) 0.121(4) 0.035(2) -0.003(3) 0.0017(19) 0.063(3)
C4 0.062(3) 0.081(3) 0.079(3) -0.002(3) -0.014(3) 0.052(3)
C5 0.057(3) 0.055(3) 0.066(3) -0.011(2) -0.013(2) 0.037(2)
O1 0.021(6) 0.048(3) 0.073(9) 0.002(5) 0.033(5) 0.017(3)
O2 0.202(14) 0.103(8) 0.078(6) -0.006(6) 0.023(8) 0.066(9)
C6 0.085(8) 0.059(6) 0.070(7) -0.003(5) 0.029(8) 0.029(7)
C7 0.23(2) 0.050(6) 0.051(11) 0.002(5) 0.065(16) 0.047(10)
F1 0.45(3) 0.110(8) 0.118(9) 0.037(8) 0.045(13) 0.109(13)
F2 0.108(10) 0.083(5) 0.265(17) -0.027(11) 0.024(13) -0.009(6)
F3 0.27(2) 0.25(2) 0.39(3) -0.108(18) 0.021(18) 0.187(19)

loop_
_atom_type_symbol
_atom_type_description
_atom_type_scat_dispersion_real
_atom_type_scat_dispersion_imag
_atom_type_scat_source
C C 0.0033 0.0016 'International Tables Vol C Tables 4.2.6.8 and 6.1.1.4'
H H 0.0000 0.0000 'International Tables Vol C Tables 4.2.6.8 and 6.1.1.4'
Co Co 0.3494 0.9721 'International Tables Vol C Tables 4.2.6.8 and 6.1.1.4'
F F 0.0171 0.0103 'International Tables Vol C Tables 4.2.6.8 and 6.1.1.4'
N N 0.0061 0.0033 'International Tables Vol C Tables 4.2.6.8 and 6.1.1.4'
O O 0.0106 0.0060 'International Tables Vol C Tables 4.2.6.8 and 6.1.1.4'
S S 0.1246 0.1234 'International Tables Vol C Tables 4.2.6.8 and 6.1.1.4'

loop_
_geom_angle_atom_site_label_1
_geom_angle_atom_site_label_2
_geom_angle_atom_site_label_3
_geom_angle
_geom_angle_site_symmetry_1
_geom_angle_site_symmetry_3
O1 Co1 O1 173.4(16) 8_677 11_657
O1 Co1 O1 170.7(11) 8_677 .
O1 Co1 O1 11.4(6) 11_657 .
O1 Co1 O1 11.4(6) 8_677 4_775
O1 Co1 O1 170.7(11) 11_657 4_775
O1 Co1 O1 173.4(16) . 4_775
O1 Co1 N1 82.4(4) 8_677 11_657
O1 Co1 N1 92.9(9) 11_657 11_657
O1 Co1 N1 90.9(9) . 11_657
O1 Co1 N1 93.7(4) 4_775 11_657
O1 Co1 N1 93.7(4) 8_677 .
O1 Co1 N1 90.9(9) 11_657 .
O1 Co1 N1 92.9(9) . .
O1 Co1 N1 82.4(4) 4_775 .
N1 Co1 N1 176.1(2) 11_657 .
O1 Co1 N1 92.9(9) 8_677 8_677
O1 Co1 N1 82.4(4) 11_657 8_677
O1 Co1 N1 93.7(4) . 8_677
O1 Co1 N1 90.9(9) 4_775 8_677
N1 Co1 N1 91.01(16) 11_657 8_677
N1 Co1 N1 89.12(16) . 8_677
O1 Co1 N1 90.9(9) 8_677 4_775
O1 Co1 N1 93.7(4) 11_657 4_775
O1 Co1 N1 82.4(4) . 4_775
O1 Co1 N1 92.9(9) 4_775 4_775
N1 Co1 N1 89.12(16) 11_657 4_775
N1 Co1 N1 91.01(16) . 4_775
N1 Co1 N1 176.1(2) 8_677 4_775
C3 S1 C3 99.1(2) 4_675 .
C1 N1 C5 116.4(4) . .
C1 N1 Co1 122.2(3) . .
C5 N1 Co1 121.2(3) . .
N1 C1 C2 123.3(5) . .
C1 C2 C3 119.0(5) . .
C4 C3 C2 117.9(4) . .
C4 C3 S1 122.4(4) . .
C2 C3 S1 119.7(4) . .
C3 C4 C5 119.4(4) . .
N1 C5 C4 123.9(4) . .
O1 O1 C6 94(4) 11_657 .
O1 O1 C6 66(3) 11_657 11_657
C6 O1 C6 52.4(11) . 11_657
O1 O1 Co1 84.3(3) 11_657 .
C6 O1 Co1 157(3) . .
C6 O1 Co1 142.6(16) 11_657 .
F1 O2 C6 83.5(12) 11_657 .
F1 O2 C7 36.8(9) 11_657 11_657
C6 O2 C7 48.2(8) . 11_657
C6 C6 O1 69.0(15) 11_657 .
C6 C6 O1 58.5(14) 11_657 11_657
O1 C6 O1 20.7(11) . 11_657
C6 C6 O2 167.5(16) 11_657 .
O1 C6 O2 118.1(17) . .
O1 C6 O2 131.7(16) 11_657 .
C6 C6 C7 83.3(7) 11_657 11_657
O1 C6 C7 152.2(19) . 11_657
O1 C6 C7 138.5(14) 11_657 11_657
O2 C6 C7 88.6(10) . 11_657
C6 C6 F1 128.0(7) 11_657 11_657
O1 C6 F1 162.9(17) . 11_657
O1 C6 F1 163.1(19) 11_657 11_657
O2 C6 F1 45.0(8) . 11_657
C7 C6 F1 44.8(7) 11_657 11_657
C6 C6 C7 56.8(6) 11_657 .
O1 C6 C7 123.4(18) . .
O1 C6 C7 115.2(15) 11_657 .
O2 C6 C7 112.8(11) . .
C7 C6 C7 29.6(18) 11_657 .
F1 C6 C7 72.8(10) 11_657 .
C7 C7 F2 90.9(15) 11_657 11_657
C7 C7 F1 156(6) 11_657 .
F2 C7 F1 102.9(19) 11_657 .
C7 C7 C6 93.1(18) 11_657 11_657
F2 C7 C6 166(3) 11_657 11_657
F1 C7 C6 78.1(11) . 11_657
C7 C7 F2 53(2) 11_657 .
F2 C7 F2 56.4(18) 11_657 .
F1 C7 F2 120(2) . .
C6 C7 F2 135(3) 11_657 .
C7 C7 F3 90(4) 11_657 .
F2 C7 F3 51.9(15) 11_657 .
F1 C7 F3 114(3) . .
C6 C7 F3 115(2) 11_657 .
F2 C7 F3 95.5(11) . .
C7 C7 C6 57.3(6) 11_657 .
F2 C7 C6 136.3(14) 11_657 .
F1 C7 C6 118.0(12) . .
C6 C7 C6 39.9(9) 11_657 .
F2 C7 C6 109.3(17) . .
F3 C7 C6 95.1(14) . .
C7 C7 F3 62(5) 11_657 11_657
F2 C7 F3 97(2) 11_657 11_657
F1 C7 F3 97(2) . 11_657
C6 C7 F3 97(2) 11_657 11_657
F2 C7 F3 44.0(14) . 11_657
F3 C7 F3 138.9(15) . 11_657
C6 C7 F3 93.2(18) . 11_657
C7 C7 O2 127(4) 11_657 11_657
F2 C7 O2 139.2(18) 11_657 11_657
F1 C7 O2 36.3(8) . 11_657
C6 C7 O2 43.2(6) 11_657 11_657
F2 C7 O2 132(2) . 11_657
F3 C7 O2 130(2) . 11_657
C6 C7 O2 82.8(8) . 11_657
F3 C7 O2 90.9(16) 11_657 11_657
C7 C7 F1 14(3) 11_657 11_657
F2 C7 F1 88.7(14) 11_657 11_657
F1 C7 F1 167(2) . 11_657
C6 C7 F1 92.0(11) 11_657 11_657
F2 C7 F1 62.1(11) . 11_657
F3 C7 F1 77.4(10) . 11_657
C6 C7 F1 52.9(7) . 11_657
F3 C7 F1 75.9(15) 11_657 11_657
O2 C7 F1 131.9(13) 11_657 11_657
O2 F1 C7 106.9(15) 11_657 .
O2 F1 C6 51.5(8) 11_657 11_657
C7 F1 C6 57.1(9) . 11_657
O2 F1 F2 144.3(14) 11_657 11_657
C7 F1 F2 37.5(11) . 11_657
C6 F1 F2 93.6(9) 11_657 11_657
O2 F1 C7 101.3(13) 11_657 11_657
C7 F1 C7 10(3) . 11_657
C6 F1 C7 54.3(7) 11_657 11_657
F2 F1 C7 43.6(9) 11_657 11_657
C7 F2 F3 81.4(19) 11_657 11_657
C7 F2 F2 74(2) 11_657 11_657
F3 F2 F2 126(3) 11_657 11_657
C7 F2 C7 36.0(17) 11_657 .
F3 F2 C7 82.4(18) 11_657 .
F2 F2 C7 50.1(15) 11_657 .
C7 F2 F1 39.6(10) 11_657 11_657
F3 F2 F1 96.2(15) 11_657 11_657
F2 F2 F1 93.6(13) 11_657 11_657
C7 F2 F1 74.3(7) . 11_657
F2 F3 C7 46.7(10) 11_657 .
F2 F3 C7 53.5(8) 11_657 11_657
C7 F3 C7 28.4(11) . 11_657

loop_
_geom_bond_atom_site_label_1
_geom_bond_atom_site_label_2
_geom_bond_distance
_geom_bond_site_symmetry_2
Co1 O1 2.105(6) 8_677
Co1 O1 2.105(6) 11_657
Co1 O1 2.105(6) .
Co1 O1 2.105(6) 4_775
Co1 N1 2.169(3) 11_657
Co1 N1 2.169(3) .
Co1 N1 2.169(3) 8_677
Co1 N1 2.169(3) 4_775
S1 C3 1.783(4) 4_675
S1 C3 1.783(4) .
N1 C1 1.324(6) .
N1 C5 1.330(6) .
C1 C2 1.371(7) .
C2 C3 1.380(7) .
C3 C4 1.352(7) .
C4 C5 1.363(6) .
O1 O1 0.42(2) 11_657
O1 C6 1.085(17) .
O1 C6 1.188(18) 11_657
O2 F1 1.091(15) 11_657
O2 C6 1.206(12) .
O2 C7 1.763(16) 11_657
C6 C6 1.01(2) 11_657
C6 O1 1.188(18) 11_657
C6 C7 1.314(17) 11_657
C6 F1 1.532(16) 11_657
C6 C7 1.560(16) .
C7 C7 0.77(4) 11_657
C7 F2 1.052(17) 11_657
C7 F1 1.103(14) .
C7 C6 1.314(16) 11_657
C7 F2 1.32(3) .
C7 F3 1.43(3) .
C7 F3 1.62(4) 11_657
C7 O2 1.763(16) 11_657
C7 F1 1.84(2) 11_657
F1 O2 1.091(15) 11_657
F1 C6 1.532(16) 11_657
F1 F2 1.69(2) 11_657
F1 C7 1.84(2) 11_657
F2 C7 1.052(17) 11_657
F2 F3 1.14(2) 11_657
F2 F2 1.14(3) 11_657
F2 F1 1.69(2) 11_657
F3 F2 1.14(2) 11_657
F3 C7 1.62(4) 11_657
